data_1514868
loop_
_publ_author_name
'Kataoka, Keisuke'
'Yasumoto, Tetsuaki'
'Manabe, Yousuke'
'Sato, Hiroyasu'
'Yamano, Akihito'
'Katagiri, Toshimasa'

_publ_section_title
;
 A molecular-sized tunnel-porous crystal with a ratchet gear structure and
 its one-way guest-molecule transportation property.
;
_journal_issue 4
_journal_name_full Nanoscale
_journal_page_first 1298
_journal_page_last 1300
_journal_paper_doi 10.1039/c2nr30880k
_journal_volume 5
_journal_year 2013
_chemical_absolute_configuration rm
_chemical_formula_moiety 'C18 H14 F6 O6'
_chemical_formula_sum 'C18 H14 F6 O6'
_chemical_formula_weight 440.30
_space_group_IT_number 4
_symmetry_cell_setting monoclinic
_symmetry_Int_Tables_number 4
_symmetry_space_group_name_Hall 'P 2yb'
_symmetry_space_group_name_H-M 'P 1 21 1'
_atom_sites_solution_hydrogens geom
_atom_sites_solution_primary direct
_atom_sites_solution_secondary difmap
_cell_angle_alpha 90.0000
_cell_angle_beta 98.749(10)
_cell_angle_gamma 90.0000
_cell_formula_units_Z 2
_cell_length_a 13.308(6)
_cell_length_b 5.176(3)
_cell_length_c 15.272(7)
_cell_measurement_reflns_used 4694
_cell_measurement_temperature 298
_cell_measurement_theta_max 27.72
_cell_measurement_theta_min 3.10
_cell_volume 1039.7(9)
_computing_cell_refinement 'RAPID AUTO'
_computing_data_collection 'RAPID AUTO (Rigaku, ????)'
_computing_data_reduction 'RAPID AUTO'
_computing_molecular_graphics 'CrystalStructure 4.0'
_computing_publication_material 'CrystalStructure 4.0 (Rigaku, 2010)'
_computing_structure_refinement 'SHELXL97 (Sheldrick, 2008)'
_computing_structure_solution 'SHELXS97 (Sheldrick, 2008)'
_diffrn_ambient_temperature 298
_diffrn_detector_area_resol_mean 10.000
_diffrn_measured_fraction_theta_full 0.995
_diffrn_measured_fraction_theta_max 0.995
_diffrn_measurement_device_type 'Rigaku R-AXIS RAPID'
_diffrn_measurement_method \w
_diffrn_radiation_type 'Mo K\a'
_diffrn_radiation_wavelength 0.71075
_diffrn_reflns_av_R_equivalents 0.1008
_diffrn_reflns_limit_h_max 17
_diffrn_reflns_limit_h_min -17
_diffrn_reflns_limit_k_max 5
_diffrn_reflns_limit_k_min -6
_diffrn_reflns_limit_l_max 19
_diffrn_reflns_limit_l_min -19
_diffrn_reflns_number 9888
_diffrn_reflns_theta_full 27.48
_diffrn_reflns_theta_max 27.48
_diffrn_standards_number 0
_exptl_absorpt_coefficient_mu 0.138
_exptl_absorpt_correction_T_max 0.979
_exptl_absorpt_correction_T_min 0.108
_exptl_absorpt_correction_type multi-scan
_exptl_absorpt_process_details 'ABSCOR (Rigaku, 1995)'
_exptl_crystal_colour colorless
_exptl_crystal_density_diffrn 1.406
_exptl_crystal_density_method 'not measured'
_exptl_crystal_description needle
_exptl_crystal_F_000 448.00
_exptl_crystal_size_max 5.100
_exptl_crystal_size_mid 0.015
_exptl_crystal_size_min 0.015
_refine_diff_density_max 0.390
_refine_diff_density_min -0.280
_refine_ls_extinction_method none
_refine_ls_goodness_of_fit_ref 1.032
_refine_ls_hydrogen_treatment constr
_refine_ls_number_parameters 273
_refine_ls_number_reflns 2635
_refine_ls_number_restraints 264
_refine_ls_R_factor_gt 0.1057
_refine_ls_shift/su_max 0.000
_refine_ls_structure_factor_coef Fsqd
_refine_ls_weighting_details 'w = 1/[\s^2^(Fo^2^)+(0.2000P)^2^+0.0000P] where P=(Fo^2^+2Fc^2^)/3'
_refine_ls_weighting_scheme calc
_refine_ls_wR_factor_ref 0.3487
_reflns_number_gt 1219
_reflns_number_total 2635
_reflns_threshold_expression F^2^>2.0\s(F^2^)
_cod_data_source_file c2nr30880k.txt
_cod_data_source_block HS008_Quenching
_cod_original_cell_volume 1039.7(8)
_cod_database_code 1514868

loop_
_symmetry_equiv_pos_site_id
_symmetry_equiv_pos_as_xyz
1 +X,+Y,+Z
2 -X,1/2+Y,-Z

loop_
_atom_site_label
_atom_site_type_symbol
_atom_site_fract_x
_atom_site_fract_y
_atom_site_fract_z
_atom_site_U_iso_or_equiv
_atom_site_adp_type
_atom_site_occupancy
_atom_site_symmetry_multiplicity
_atom_site_calc_flag
_atom_site_refinement_flags
F1 F -0.1449(6) 0.1195(19) 0.1985(5) 0.116(3) Uani 1.0 2 d .
F2 F -0.2378(7) 0.445(3) 0.1599(6) 0.132(3) Uani 1.0 2 d .
F3 F -0.2755(7) 0.075(3) 0.1014(6) 0.135(3) Uani 1.0 2 d .
F4 F 0.4573(7) 0.810(2) 0.2460(6) 0.125(3) Uani 1.0 2 d .
F5 F 0.5418(6) 0.459(3) 0.2338(5) 0.123(3) Uani 1.0 2 d .
F6 F 0.5864(6) 0.8120(19) 0.1795(6) 0.122(3) Uani 1.0 2 d .
O1 O -0.0035(5) 0.4633(15) 0.1509(5) 0.0757(17) Uani 1.0 2 d .
O2 O -0.0692(6) 0.7064(13) 0.0347(5) 0.0792(18) Uani 1.0 2 d .
O3 O -0.2037(5) 0.3269(14) -0.0238(5) 0.0780(19) Uani 1.0 2 d .
O4 O 0.3101(5) 0.4718(14) 0.1802(5) 0.0744(16) Uani 1.0 2 d .
O5 O 0.3478(5) 0.2200(14) 0.0706(5) 0.0792(19) Uani 1.0 2 d .
O6 O 0.4996(6) 0.5224(13) 0.0438(5) 0.0779(18) Uani 1.0 2 d .
C1 C 0.0930(10) 0.697(4) 0.3482(9) 0.103(3) Uani 1.0 2 d .
C2 C 0.1192(7) 0.592(3) 0.2738(7) 0.080(2) Uani 1.0 2 d .
C3 C 0.1959(8) 0.399(3) 0.2811(7) 0.085(3) Uani 1.0 2 d .
C4 C 0.2379(10) 0.318(4) 0.3661(9) 0.111(3) Uani 1.0 2 d .
C5 C 0.2060(13) 0.434(5) 0.4409(9) 0.129(4) Uani 1.0 2 d .
C6 C 0.2464(16) 0.361(6) 0.5312(11) 0.158(5) Uani 1.0 2 d .
C7 C 0.2205(18) 0.491(7) 0.6008(12) 0.167(5) Uani 1.0 2 d .
C8 C 0.1481(17) 0.690(6) 0.5907(12) 0.165(5) Uani 1.0 2 d .
C9 C 0.1098(14) 0.748(6) 0.5110(11) 0.151(4) Uani 1.0 2 d .
C10 C 0.1360(12) 0.626(5) 0.4320(9) 0.125(4) Uani 1.0 2 d .
C11 C 0.0672(8) 0.675(3) 0.1856(7) 0.082(3) Uani 1.0 2 d .
C12 C -0.0692(7) 0.5113(18) 0.0782(6) 0.0640(19) Uani 1.0 2 d .
C13 C -0.1403(7) 0.291(2) 0.0551(7) 0.0677(19) Uani 1.0 2 d .
C14 C -0.2014(10) 0.235(4) 0.1267(9) 0.099(3) Uani 1.0 2 d .
C15 C 0.2342(8) 0.289(3) 0.2003(8) 0.082(3) Uani 1.0 2 d .
C16 C 0.3597(7) 0.4139(19) 0.1160(7) 0.0645(18) Uani 1.0 2 d .
C17 C 0.4397(8) 0.614(2) 0.1061(7) 0.074(2) Uani 1.0 2 d .
C18 C 0.5087(10) 0.670(3) 0.1916(9) 0.099(3) Uani 1.0 2 d .
H1 H 0.0431 0.8239 0.3421 0.1234 Uiso 1.0 2 calc R
H3 H -0.2289 0.4716 -0.0246 0.0936 Uiso 1.0 2 calc R
H4 H 0.2867 0.1873 0.3733 0.1335 Uiso 1.0 2 calc R
H6 H 0.5252 0.6453 0.0214 0.0935 Uiso 1.0 2 calc R
H6A H 0.2909 0.2218 0.5412 0.1899 Uiso 1.0 2 calc R
H7 H 0.2517 0.4473 0.6576 0.1999 Uiso 1.0 2 calc R
H8 H 0.1289 0.7757 0.6391 0.1986 Uiso 1.0 2 calc R
H9 H 0.0613 0.8784 0.5032 0.1808 Uiso 1.0 2 calc R
H11A H 0.1164 0.7057 0.1459 0.0979 Uiso 1.0 2 calc R
H11B H 0.0296 0.8339 0.1907 0.0979 Uiso 1.0 2 calc R
H13 H -0.0990 0.1371 0.0485 0.0812 Uiso 1.0 2 calc R
H15A H 0.2641 0.1197 0.2132 0.0978 Uiso 1.0 2 calc R
H15B H 0.1792 0.2740 0.1510 0.0978 Uiso 1.0 2 calc R
H17 H 0.4060 0.7743 0.0837 0.0884 Uiso 1.0 2 calc R

loop_
_atom_site_aniso_label
_atom_site_aniso_U_11
_atom_site_aniso_U_22
_atom_site_aniso_U_33
_atom_site_aniso_U_12
_atom_site_aniso_U_13
_atom_site_aniso_U_23
F1 0.128(5) 0.127(6) 0.092(4) -0.024(5) 0.011(4) 0.028(5)
F2 0.125(5) 0.139(6) 0.144(6) 0.004(5) 0.063(5) -0.003(6)
F3 0.114(5) 0.154(7) 0.132(6) -0.068(5) 0.005(4) 0.022(5)
F4 0.135(5) 0.127(6) 0.117(5) -0.036(5) 0.034(4) -0.044(5)
F5 0.112(5) 0.139(6) 0.106(5) -0.008(5) -0.020(4) 0.023(5)
F6 0.101(4) 0.127(6) 0.137(6) -0.055(5) 0.017(4) -0.020(5)
O1 0.073(4) 0.068(4) 0.082(4) -0.012(4) 0.001(3) -0.000(4)
O2 0.088(4) 0.056(4) 0.091(5) -0.004(4) 0.007(4) 0.003(3)
O3 0.077(4) 0.063(4) 0.087(4) 0.006(4) -0.011(3) -0.007(4)
O4 0.077(4) 0.064(4) 0.084(4) -0.001(4) 0.018(3) -0.002(3)
O5 0.079(4) 0.063(4) 0.097(5) -0.004(4) 0.017(4) -0.008(4)
O6 0.085(4) 0.060(4) 0.093(5) -0.005(3) 0.028(4) 0.005(4)
C1 0.090(6) 0.132(7) 0.091(5) -0.024(6) 0.027(5) -0.024(6)
C2 0.069(4) 0.099(5) 0.074(4) -0.025(4) 0.020(4) -0.012(4)
C3 0.070(5) 0.107(6) 0.079(5) -0.023(4) 0.012(4) -0.001(5)
C4 0.099(6) 0.145(8) 0.086(5) -0.020(6) 0.002(5) 0.004(6)
C5 0.131(7) 0.174(8) 0.079(5) -0.026(6) 0.008(5) -0.002(6)
C6 0.175(9) 0.205(11) 0.089(6) -0.015(9) 0.004(7) 0.002(8)
C7 0.190(10) 0.221(11) 0.084(6) -0.007(9) 0.008(8) 0.001(8)
C8 0.178(10) 0.219(11) 0.097(6) -0.011(9) 0.013(8) -0.007(9)
C9 0.154(8) 0.202(10) 0.097(6) -0.019(8) 0.022(7) -0.017(8)
C10 0.114(6) 0.172(8) 0.090(5) -0.029(6) 0.019(5) -0.018(6)
C11 0.077(5) 0.078(5) 0.086(5) -0.021(5) 0.002(4) -0.009(5)
C12 0.071(4) 0.051(4) 0.070(5) 0.001(4) 0.013(4) -0.002(4)
C13 0.064(4) 0.058(4) 0.078(5) 0.000(4) 0.003(3) 0.000(4)
C14 0.091(5) 0.105(6) 0.103(5) -0.024(4) 0.018(4) 0.010(5)
C15 0.073(5) 0.080(6) 0.092(5) -0.010(5) 0.013(4) -0.003(5)
C16 0.066(4) 0.054(4) 0.073(5) 0.009(4) 0.009(4) 0.002(4)
C17 0.081(5) 0.056(4) 0.085(5) 0.001(4) 0.015(4) 0.005(4)
C18 0.094(5) 0.103(6) 0.098(5) -0.025(5) 0.013(4) -0.007(5)

loop_
_atom_type_symbol
_atom_type_description
_atom_type_scat_dispersion_real
_atom_type_scat_dispersion_imag
_atom_type_scat_source
C C 0.0033 0.0016
;
International Tables for Crystallography
(1992, Vol. C, Tables 4.2.6.8 and 6.1.1.4)
;
H H 0.0000 0.0000
;
International Tables for Crystallography
(1992, Vol. C, Table 6.1.1.4)
;
O O 0.0106 0.0060
;
International Tables for Crystallography
(1992, Vol. C, Tables 4.2.6.8 and 6.1.1.4)
;
F F 0.0171 0.0103
;
International Tables for Crystallography
(1992, Vol. C, Tables 4.2.6.8 and 6.1.1.4)
;

loop_
_geom_angle_atom_site_label_1
_geom_angle_atom_site_label_2
_geom_angle_atom_site_label_3
_geom_angle
_geom_angle_publ_flag
C11 O1 C12 117.4(8) yes
C15 O4 C16 117.4(8) yes
C2 C1 C10 123.6(15) yes
C1 C2 C3 119.4(11) yes
C1 C2 C11 120.2(11) yes
C3 C2 C11 120.5(10) yes
C2 C3 C4 117.9(12) yes
C2 C3 C15 121.9(10) yes
C4 C3 C15 120.2(12) yes
C3 C4 C5 119.6(15) yes
C4 C5 C6 122.9(19) yes
C4 C5 C10 121.2(14) yes
C6 C5 C10 115.8(17) yes
C5 C6 C7 121(3) yes
C6 C7 C8 122.3(18) yes
C7 C8 C9 116(3) yes
C8 C9 C10 125(3) yes
C1 C10 C5 118.2(15) yes
C1 C10 C9 122.9(19) yes
C5 C10 C9 119.0(15) yes
O1 C11 C2 106.9(9) yes
O1 C12 O2 124.0(9) yes
O1 C12 C13 111.6(8) yes
O2 C12 C13 124.4(8) yes
O3 C13 C12 112.6(8) yes
O3 C13 C14 109.9(9) yes
C12 C13 C14 111.8(10) yes
F1 C14 F2 104.0(11) yes
F1 C14 F3 105.0(13) yes
F1 C14 C13 112.2(10) yes
F2 C14 F3 109.4(12) yes
F2 C14 C13 113.4(13) yes
F3 C14 C13 112.2(11) yes
O4 C15 C3 104.9(9) yes
O4 C16 O5 125.8(9) yes
O4 C16 C17 111.4(9) yes
O5 C16 C17 122.7(10) yes
O6 C17 C16 108.5(9) yes
O6 C17 C18 108.4(9) yes
C16 C17 C18 113.1(10) yes
F4 C18 F5 107.6(11) yes
F4 C18 F6 105.7(12) yes
F4 C18 C17 109.6(10) yes
F5 C18 F6 108.9(11) yes
F5 C18 C17 112.3(12) yes
F6 C18 C17 112.3(11) yes
C13 O3 H3 109.475 no
C17 O6 H6 109.476 no
C2 C1 H1 118.180 no
C10 C1 H1 118.173 no
C3 C4 H4 120.208 no
C5 C4 H4 120.194 no
C5 C6 H6A 119.409 no
C7 C6 H6A 119.416 no
C6 C7 H7 118.870 no
C8 C7 H7 118.871 no
C7 C8 H8 121.851 no
C9 C8 H8 121.857 no
C8 C9 H9 117.336 no
C10 C9 H9 117.345 no
O1 C11 H11A 110.334 no
O1 C11 H11B 110.339 no
C2 C11 H11A 110.340 no
C2 C11 H11B 110.348 no
H11A C11 H11B 108.567 no
O3 C13 H13 107.417 no
C12 C13 H13 107.416 no
C14 C13 H13 107.419 no
O4 C15 H15A 110.763 no
O4 C15 H15B 110.763 no
C3 C15 H15A 110.761 no
C3 C15 H15B 110.764 no
H15A C15 H15B 108.846 no
O6 C17 H17 108.909 no
C16 C17 H17 108.914 no
C18 C17 H17 108.916 no

loop_
_geom_bond_atom_site_label_1
_geom_bond_atom_site_label_2
_geom_bond_distance
_geom_bond_publ_flag
F1 C14 1.370(16) yes
F2 C14 1.32(2) yes
F3 C14 1.300(17) yes
F4 C18 1.361(17) yes
F5 C18 1.311(18) yes
F6 C18 1.303(16) yes
O1 C11 1.489(13) yes
O1 C12 1.329(11) yes
O2 C12 1.209(12) yes
O3 C13 1.375(11) yes
O4 C15 1.451(14) yes
O4 C16 1.297(13) yes
O5 C16 1.217(12) yes
O6 C17 1.413(14) yes
C1 C2 1.351(18) yes
C1 C10 1.371(19) yes
C2 C3 1.418(17) yes
C2 C11 1.483(14) yes
C3 C4 1.399(17) yes
C3 C15 1.516(17) yes
C4 C5 1.41(3) yes
C5 C6 1.45(3) yes
C5 C10 1.36(3) yes
C6 C7 1.35(4) yes
C7 C8 1.40(4) yes
C8 C9 1.28(3) yes
C9 C10 1.45(3) yes
C12 C13 1.491(13) yes
C13 C14 1.486(18) yes
C16 C17 1.509(14) yes
C17 C18 1.506(16) yes
O3 H3 0.820 no
O6 H6 0.820 no
C1 H1 0.930 no
C4 H4 0.930 no
C6 H6A 0.930 no
C7 H7 0.930 no
C8 H8 0.930 no
C9 H9 0.930 no
C11 H11A 0.970 no
C11 H11B 0.970 no
C13 H13 0.980 no
C15 H15A 0.970 no
C15 H15B 0.970 no
C17 H17 0.980 no

loop_
_geom_contact_atom_site_label_1
_geom_contact_atom_site_label_2
_geom_contact_distance
_geom_contact_publ_flag
_geom_contact_site_symmetry_2
F1 O1 2.767(12) no .
F1 O3 3.533(10) no .
F1 C12 3.011(13) no .
F2 O1 3.144(11) no .
F2 O2 3.438(13) no .
F2 O3 2.972(12) no .
F2 C12 2.749(14) no .
F3 O3 2.610(12) no .
F4 O4 2.704(11) no .
F4 O6 3.549(12) no .
F4 C16 3.007(13) no .
F5 O4 3.068(10) no .
F5 O5 3.529(10) no .
F5 O6 2.889(11) no .
F5 C16 2.800(11) no .
F6 O6 2.674(11) no .
O1 O3 3.543(9) no .
O1 C1 3.318(15) no .
O1 C3 3.081(12) no .
O1 C14 2.859(15) no .
O1 C15 3.265(12) no .
O2 O3 2.716(10) no .
O2 C11 2.711(12) no .
O2 C14 3.431(17) no .
O4 O6 3.517(11) no .
O4 C2 3.160(13) no .
O4 C4 3.232(16) no .
O4 C11 3.413(13) no .
O4 C18 2.817(15) no .
O5 O6 2.637(10) no .
O5 C15 2.692(14) no .
O5 C18 3.497(15) no .
C1 C4 2.74(3) no .
C2 C5 2.760(18) no .
C3 C10 2.81(2) no .
C3 C16 3.575(15) no .
C5 C8 2.85(3) no .
C6 C9 2.69(4) no .
C7 C10 2.74(3) no .
C11 C15 2.973(16) no .
F1 O2 3.551(11) no 1_545
F1 C7 3.43(3) no 2_546
F1 C8 3.25(2) no 2_546
F2 F3 3.398(17) no 1_565
F2 F5 3.300(13) no 1_455
F2 F6 3.062(14) no 1_455
F3 F2 3.398(17) no 1_545
F3 F6 2.707(13) no 1_445
F3 O5 3.231(12) no 2_545
F3 O6 3.447(11) no 2_545
F3 C16 3.442(13) no 2_545
F3 C17 3.570(13) no 2_545
F4 F5 3.558(15) no 1_565
F4 O5 3.553(12) no 1_565
F5 F2 3.300(13) no 1_655
F5 F4 3.558(15) no 1_545
F5 F6 3.522(15) no 1_545
F6 F2 3.062(14) no 1_655
F6 F3 2.707(13) no 1_665
F6 F5 3.522(15) no 1_565
F6 O6 3.598(12) no 2_655
O1 O2 3.402(11) no 2_545
O2 F1 3.551(11) no 1_565
O2 O1 3.402(11) no 2_555
O2 O2 3.436(10) no 2_545
O2 O2 3.436(10) no 2_555
O2 C12 3.134(13) no 2_555
O2 C13 3.197(13) no 1_565
O2 C13 3.318(13) no 2_555
O3 O4 3.171(10) no 2_545
O3 O5 2.812(10) no 2_555
O3 C11 3.375(14) no 2_545
O3 C15 3.581(14) no 2_555
O3 C16 3.158(12) no 2_545
O3 C17 3.385(12) no 2_545
O4 O3 3.171(10) no 2_555
O5 F3 3.231(12) no 2_555
O5 F4 3.553(12) no 1_545
O5 O3 2.812(10) no 2_545
O5 O6 3.050(11) no 2_645
O5 C17 3.381(13) no 1_545
O6 F3 3.447(11) no 2_555
O6 F6 3.598(12) no 2_645
O6 O5 3.050(11) no 2_655
O6 O6 2.914(10) no 2_645
O6 O6 2.914(10) no 2_655
O6 C17 3.305(13) no 2_645
C7 F1 3.43(3) no 2_556
C8 F1 3.25(2) no 2_556
C11 O3 3.375(14) no 2_555
C12 O2 3.134(13) no 2_545
C13 O2 3.197(13) no 1_545
C13 O2 3.318(13) no 2_545
C15 O3 3.581(14) no 2_545
C16 F3 3.442(13) no 2_555
C16 O3 3.158(12) no 2_555
C17 F3 3.570(13) no 2_555
C17 O3 3.385(12) no 2_555
C17 O5 3.381(13) no 1_565
C17 O6 3.305(13) no 2_655
F1 H13 2.4610 no .
F2 H3 2.8404 no .
F2 H13 3.1316 no .
F3 H3 2.9415 no .
F3 H13 2.6165 no .
F4 H17 2.4762 no .
F5 H6 3.3587 no .
F5 H17 3.1501 no .
F6 H6 2.5766 no .
F6 H17 2.6222 no .
O1 H1 3.4414 no .
O1 H13 2.5119 no .
O1 H15B 2.6212 no .
O2 H3 2.4963 no .
O2 H11A 2.7761 no .
O2 H11B 2.6241 no .
O2 H13 2.9850 no .
O4 H4 3.3530 no .
O4 H11A 2.8235 no .
O4 H17 2.6123 no .
O5 H6 3.3952 no .
O5 H15A 2.6433 no .
O5 H15B 2.7302 no .
O5 H17 2.9705 no .
C1 H9 2.6410 no .
C1 H11A 3.1512 no .
C1 H11B 2.5260 no .
C2 H4 3.2602 no .
C2 H15A 3.3306 no .
C2 H15B 2.7052 no .
C3 H1 3.2258 no .
C3 H11A 2.6887 no .
C3 H11B 3.3056 no .
C4 H6A 2.7053 no .
C4 H15A 2.6206 no .
C4 H15B 3.2660 no .
C5 H1 3.1711 no .
C5 H7 3.2729 no .
C5 H9 3.2353 no .
C6 H4 2.7028 no .
C6 H8 3.2485 no .
C7 H9 3.1262 no .
C8 H6A 3.2408 no .
C9 H1 2.6272 no .
C9 H7 3.1156 no .
C10 H4 3.2449 no .
C10 H6A 3.2185 no .
C10 H8 3.2715 no .
C11 H1 2.5773 no .
C11 H15B 2.6568 no .
C12 H3 2.4507 no .
C12 H11A 2.7221 no .
C12 H11B 2.6051 no .
C12 H15B 3.5441 no .
C14 H3 2.5906 no .
C15 H4 2.6795 no .
C15 H11A 2.7213 no .
C16 H6 3.0568 no .
C16 H15A 2.5904 no .
C16 H15B 2.6395 no .
C18 H6 2.6434 no .
H1 H9 2.4517 no .
H1 H11A 3.3453 no .
H1 H11B 2.2922 no .
H3 H13 2.5778 no .
H4 H6A 2.5619 no .
H4 H15A 2.4427 no .
H4 H15B 3.5059 no .
H6 H17 2.0797 no .
H6A H7 2.2537 no .
H7 H8 2.3443 no .
H8 H9 2.1986 no .
H11A H15B 2.3833 no .
F1 H1 3.4264 no 1_545
F1 H7 2.9317 no 2_546
F1 H8 2.5858 no 2_546
F1 H11B 2.7709 no 1_545
F2 H8 3.3075 no 2_546
F3 H6 3.5348 no 1_445
F3 H6 3.5779 no 2_545
F3 H17 3.2515 no 2_545
F4 H15A 3.0076 no 1_565
F6 H7 3.1129 no 2_656
O1 H11B 3.3310 no 1_545
O2 H13 2.2794 no 1_565
O2 H13 2.7601 no 2_555
O2 H15B 3.0084 no 2_555
O3 H11A 2.4259 no 2_545
O3 H15A 3.2564 no 2_555
O3 H15B 3.5024 no 2_545
O3 H15B 3.0707 no 2_555
O3 H17 2.7219 no 2_545
O4 H3 3.5687 no 2_545
O4 H3 3.5672 no 2_555
O4 H15A 3.4590 no 1_565
O5 H3 2.0759 no 2_545
O5 H6 2.3885 no 2_645
O5 H17 2.4322 no 1_545
O6 H6 2.1937 no 2_645
O6 H6 3.3758 no 2_655
O6 H17 2.7858 no 2_645
C1 H4 3.5962 no 1_565
C2 H15A 3.5469 no 1_565
C6 H9 3.4876 no 1_545
C8 H1 3.4517 no 2_546
C8 H6A 3.4919 no 1_565
C8 H9 3.3477 no 2_546
C9 H6A 3.4206 no 1_565
C9 H9 2.9557 no 2_546
C10 H9 3.2095 no 2_546
C11 H15A 3.4645 no 1_565
C11 H15B 3.5130 no 1_565
C12 H13 3.2865 no 1_565
C12 H13 3.2397 no 2_555
C13 H11A 3.1655 no 2_545
C14 H8 3.5649 no 2_546
C15 H3 3.1384 no 2_545
C15 H11A 3.4443 no 1_545
C15 H11B 3.5858 no 1_545
C16 H3 3.0788 no 2_545
C16 H3 3.5459 no 2_555
C16 H6 3.1088 no 2_645
C16 H17 3.4171 no 1_545
C17 H3 3.4325 no 2_555
C17 H6 3.1887 no 2_645
C17 H6 3.4428 no 2_655
H1 F1 3.4264 no 1_565
H1 C8 3.4517 no 2_556
H1 H8 3.3151 no 2_556
H3 O4 3.5672 no 2_545
H3 O4 3.5687 no 2_555
H3 O5 2.0759 no 2_555
H3 C15 3.1384 no 2_555
H3 C16 3.5459 no 2_545
H3 C16 3.0788 no 2_555
H3 C17 3.4325 no 2_545
H3 H6 3.5644 no 1_455
H3 H11A 2.9011 no 2_545
H3 H15A 2.9485 no 2_555
H3 H15B 2.6463 no 2_555
H3 H17 2.6009 no 2_545
H4 C1 3.5962 no 1_545
H6 F3 3.5348 no 1_665
H6 F3 3.5779 no 2_555
H6 O5 2.3885 no 2_655
H6 O6 3.3758 no 2_645
H6 O6 2.1937 no 2_655
H6 C16 3.1088 no 2_655
H6 C17 3.4428 no 2_645
H6 C17 3.1887 no 2_655
H6 H3 3.5644 no 1_655
H6 H6 2.7282 no 2_645
H6 H6 2.7282 no 2_655
H6 H17 2.7476 no 2_645
H6A C8 3.4919 no 1_545
H6A C9 3.4206 no 1_545
H6A H9 3.5062 no 1_545
H7 F1 2.9317 no 2_556
H7 F6 3.1129 no 2_646
H8 F1 2.5858 no 2_556
H8 F2 3.3075 no 2_556
H8 C14 3.5649 no 2_556
H8 H1 3.3151 no 2_546
H9 C6 3.4876 no 1_565
H9 C8 3.3477 no 2_556
H9 C9 2.9557 no 2_556
H9 C10 3.2095 no 2_556
H9 H6A 3.5062 no 1_565
H9 H9 3.0526 no 2_546
H9 H9 3.0526 no 2_556
H11A O3 2.4259 no 2_555
H11A C13 3.1655 no 2_555
H11A C15 3.4443 no 1_565
H11A H3 2.9011 no 2_555
H11A H13 2.9639 no 2_555
H11A H15A 2.9827 no 1_565
H11A H15B 3.0553 no 1_565
H11B F1 2.7709 no 1_565
H11B O1 3.3310 no 1_565
H11B C15 3.5858 no 1_565
H11B H13 2.9970 no 1_565
H11B H15A 3.4233 no 1_565
H11B H15B 3.1441 no 1_565
H13 O2 2.2794 no 1_545
H13 O2 2.7601 no 2_545
H13 C12 3.2865 no 1_545
H13 C12 3.2397 no 2_545
H13 H11A 2.9639 no 2_545
H13 H11B 2.9970 no 1_545
H15A F4 3.0076 no 1_545
H15A O3 3.2564 no 2_545
H15A O4 3.4590 no 1_545
H15A C2 3.5469 no 1_545
H15A C11 3.4645 no 1_545
H15A H3 2.9485 no 2_545
H15A H11A 2.9827 no 1_545
H15A H11B 3.4233 no 1_545
H15A H17 3.4364 no 1_545
H15B O2 3.0084 no 2_545
H15B O3 3.0707 no 2_545
H15B O3 3.5024 no 2_555
H15B C11 3.5130 no 1_545
H15B H3 2.6463 no 2_545
H15B H11A 3.0553 no 1_545
H15B H11B 3.1441 no 1_545
H17 F3 3.2515 no 2_555
H17 O3 2.7219 no 2_555
H17 O5 2.4322 no 1_565
H17 O6 2.7858 no 2_655
H17 C16 3.4171 no 1_565
H17 H3 2.6009 no 2_555
H17 H6 2.7476 no 2_655
H17 H15A 3.4364 no 1_565

loop_
_geom_hbond_atom_site_label_D
_geom_hbond_atom_site_label_H
_geom_hbond_atom_site_label_A
_geom_hbond_site_symmetry_A
_geom_hbond_distance_DA
_geom_hbond_distance_DH
_geom_hbond_distance_HA
_geom_hbond_angle_DHA
_geom_hbond_publ_flag
O3 H3 O2 . 2.716(10) 0.820 2.496 96.6 no
O3 H3 O5 2_555 2.812(10) 0.820 2.076 149.3 no
O6 H6 O6 2_655 2.914(10) 0.820 2.194 146.7 no

loop_
_geom_torsion_atom_site_label_1
_geom_torsion_atom_site_label_2
_geom_torsion_atom_site_label_3
_geom_torsion_atom_site_label_4
_geom_torsion
_geom_torsion_publ_flag
C11 O1 C12 O2 6.7(14) no
C11 O1 C12 C13 -175.5(7) no
C12 O1 C11 C2 170.4(8) no
C15 O4 C16 O5 0.6(13) no
C15 O4 C16 C17 -176.8(7) no
C16 O4 C15 C3 176.0(7) no
C2 C1 C10 C5 -2(3) no
C2 C1 C10 C9 177.5(14) no
C10 C1 C2 C3 -1(3) no
C10 C1 C2 C11 178.6(14) no
C1 C2 C3 C4 3.0(17) no
C1 C2 C3 C15 -175.3(11) no
C1 C2 C11 O1 -105.3(13) no
C3 C2 C11 O1 73.8(13) no
C11 C2 C3 C4 -176.2(10) no
C11 C2 C3 C15 5.5(17) no
C2 C3 C4 C5 -2(2) no
C2 C3 C15 O4 83.3(12) no
C4 C3 C15 O4 -94.9(14) no
C15 C3 C4 C5 176.1(11) no
C3 C4 C5 C6 -179.6(14) no
C3 C4 C5 C10 -1(3) no
C4 C5 C6 C7 174.2(18) no
C4 C5 C10 C1 3(3) no
C4 C5 C10 C9 -176.8(16) no
C6 C5 C10 C1 -178.0(17) no
C6 C5 C10 C9 2(3) no
C10 C5 C6 C7 -5(3) no
C5 C6 C7 C8 5(4) no
C6 C7 C8 C9 -2(4) no
C7 C8 C9 C10 -1(4) no
C8 C9 C10 C1 -180(3) no
C8 C9 C10 C5 0(4) no
O1 C12 C13 O3 -175.1(8) no
O1 C12 C13 C14 60.6(10) no
O2 C12 C13 O3 2.8(14) no
O2 C12 C13 C14 -121.5(10) no
O3 C13 C14 F1 160.7(10) no
O3 C13 C14 F2 -81.8(11) no
O3 C13 C14 F3 42.9(14) no
C12 C13 C14 F1 -73.4(13) no
C12 C13 C14 F2 44.1(12) no
C12 C13 C14 F3 168.7(9) no
O4 C16 C17 O6 172.1(7) no
O4 C16 C17 C18 51.8(10) no
O5 C16 C17 O6 -5.4(12) no
O5 C16 C17 C18 -125.7(9) no
O6 C17 C18 F4 166.9(9) no
O6 C17 C18 F5 -73.5(12) no
O6 C17 C18 F6 49.7(13) no
C16 C17 C18 F4 -72.7(13) no
C16 C17 C18 F5 46.9(14) no
C16 C17 C18 F6 170.1(9) no
